data_9001714
loop_
_publ_author_name
'Libowitzky, E.'
'Armbruster, T.'

_publ_section_title
;
 Lawsonite-type phase transitions in hennomartinite, SrMn2[Si2O7](OH)2.H2O
 T = 245 C
;
_journal_name_full 'American Mineralogist'
_journal_page_first 9
_journal_page_last 18
_journal_volume 81
_journal_year 1996
_chemical_formula_sum 'H4 Mn2 O10 Si2 Sr'
_chemical_name_mineral Hennomartinite
_space_group_IT_number 63
_symmetry_space_group_name_Hall '-C 2c 2'
_symmetry_space_group_name_H-M 'C m c m'
_cell_angle_alpha 90
_cell_angle_beta 90
_cell_angle_gamma 90
_cell_length_a 6.255
_cell_length_b 9.067
_cell_length_c 13.431
_cell_formula_units_Z 4
_cell_volume 761.727
_diffrn_ambient_temperature 518.15
_exptl_crystal_density_diffrn 3.642
_cod_depositor_comments
;
 Adding the _atom_site_type_symbol data item.

 Antanas Vaitkus,
 2017-02-17
;
_cod_original_formula_sum 'Sr Mn2 Si2 O10 H4'
_cod_database_code 9001714

loop_
_symmetry_equiv_pos_as_xyz
x,y,z
1/2+x,1/2+y,z
x,-y,1/2+z
1/2+x,1/2-y,1/2+z
-x,y,1/2-z
1/2-x,1/2+y,1/2-z
-x,y,z
1/2-x,1/2+y,z
x,-y,-z
1/2+x,1/2-y,-z
x,y,1/2-z
1/2+x,1/2+y,1/2-z
-x,-y,1/2+z
1/2-x,1/2-y,1/2+z
-x,-y,-z
1/2-x,1/2-y,-z

loop_
_atom_site_aniso_label
_atom_site_aniso_U_11
_atom_site_aniso_U_22
_atom_site_aniso_U_33
_atom_site_aniso_U_12
_atom_site_aniso_U_13
_atom_site_aniso_U_23
Sr 0.02270 0.02200 0.01440 0.00000 0.00000 0.00000
Mn 0.01090 0.01160 0.01120 -0.00040 0.00010 -0.00270
Si 0.01200 0.00900 0.00820 0.00000 0.00000 0.00000
O1 0.02800 0.02200 0.00770 0.00000 0.00000 0.00000
O2 0.01440 0.01780 0.01640 -0.00390 0.00180 -0.00550
O3 0.02160 0.01150 0.01480 0.00000 0.00000 0.00380
O4 0.01810 0.01270 0.02160 0.00000 0.00000 0.00320
O5 0.05000 0.03700 0.02500 0.00000 0.00000 0.00000

loop_
_atom_site_label
_atom_site_type_symbol
_atom_site_fract_x
_atom_site_fract_y
_atom_site_fract_z
_atom_site_occupancy
_atom_site_U_iso_or_equiv
Sr Sr 0.00000 0.31258 0.25000 1.00000 ?
Mn Mn 0.25000 0.25000 0.00000 1.00000 ?
Si Si 0.00000 0.96991 0.13224 1.00000 ?
O1 O 0.00000 0.01980 0.25000 1.00000 ?
O2 O 0.28510 0.37230 0.11492 1.00000 ?
O3 O 0.00000 0.12750 0.07680 1.00000 ?
O4 O 0.00000 0.63400 0.04240 1.00000 ?
O5 O 0.02900 0.60680 0.25000 0.50000 ?
Hw H 0.00000 0.63700 0.19800 1.00000 0.06003
Hh H 0.00000 0.55200 0.04600 1.00000 0.09005

_database_code_amcsd 0001770
